data_7132662
loop_
_publ_author_name
'Wang, Hao'
'Shi, Le'
'Xiong, Zhangyi'
'Ma, Si'
'Cao, Honghao'
'Cai, Shijia'
'Qiao, Zhiwei'
'Pan, Jun'
'Chen, Zhijie'

_publ_section_title
;
 A two-dimensional metal-organic framework assembled from scandium-based
 cages for the selective capture of sulfur hexafluoride.
;
_journal_issue 17
_journal_name_full 'Chemical communications (Cambridge, England)'
_journal_page_first 2397
_journal_page_last 2400
_journal_paper_doi 10.1039/d3cc05087d
_journal_volume 60
_journal_year 2024
_chemical_formula_moiety 'C60 H42 N5 O16 Sc3'
_chemical_formula_sum 'C84 H98 N13 O24 Sc3'
_chemical_formula_weight 1808.63
_space_group_crystal_system monoclinic
_space_group_IT_number 14
_space_group_name_Hall '-P 2yn'
_space_group_name_H-M_alt 'P 1 21/n 1'
_atom_sites_solution_hydrogens mixed
_atom_sites_solution_primary iterative
_audit_creation_date 2024-01-12
_audit_creation_method
;
Olex2 1.5
(compiled 2023.03.06 svn.rbb2c1857 for OlexSys, GUI svn.r6748)
;
_audit_update_record
;
2024-01-13 deposited with the CCDC.	2024-01-30 downloaded from the CCDC.
;
_cell_angle_alpha 90
_cell_angle_beta 101.579(5)
_cell_angle_gamma 90
_cell_formula_units_Z 4
_cell_length_a 15.847(2)
_cell_length_b 16.418(3)
_cell_length_c 34.089(5)
_cell_measurement_reflns_used 7457
_cell_measurement_temperature 170.00
_cell_measurement_theta_max 39.475
_cell_measurement_theta_min 2.302
_cell_volume 8689(2)
_computing_cell_refinement 'SAINT V8.40B (?, 2016)'
_computing_data_collection 'Apex3 v2017.3-0 (Bruker, 2016)'
_computing_data_reduction 'SAINT V8.40B (?, 2016)'
_computing_molecular_graphics 'Olex2 1.5 (Dolomanov et al., 2009)'
_computing_publication_material 'Olex2 1.5 (Dolomanov et al., 2009)'
_computing_structure_refinement 'XL  (Sheldrick, 2008)'
_computing_structure_solution 'olex2.solve 1.5 (Bourhis et al., 2015)'
_diffrn_ambient_temperature 170.00
_diffrn_measured_fraction_theta_full 0.995
_diffrn_measured_fraction_theta_max 0.995
_diffrn_measurement_device_type 'D8 Venture'
_diffrn_radiation_type GaK\a
_diffrn_radiation_wavelength 1.34139
_diffrn_reflns_av_R_equivalents 0.0901
_diffrn_reflns_av_unetI/netI 0.0908
_diffrn_reflns_Laue_measured_fraction_full 0.995
_diffrn_reflns_Laue_measured_fraction_max 0.995
_diffrn_reflns_limit_h_max 14
_diffrn_reflns_limit_h_min -14
_diffrn_reflns_limit_k_max 14
_diffrn_reflns_limit_k_min -13
_diffrn_reflns_limit_l_max 30
_diffrn_reflns_limit_l_min -30
_diffrn_reflns_number 39396
_diffrn_reflns_point_group_measured_fraction_full 0.995
_diffrn_reflns_point_group_measured_fraction_max 0.995
_diffrn_reflns_theta_full 37.569
_diffrn_reflns_theta_max 37.569
_diffrn_reflns_theta_min 2.302
_exptl_absorpt_coefficient_mu 1.771
_exptl_absorpt_correction_T_max 0.7512
_exptl_absorpt_correction_T_min 0.5849
_exptl_absorpt_correction_type multi-scan
_exptl_absorpt_process_details
;
SADABS-2016/2 (Bruker,2016/2) was used for absorption correction.
wR2(int) was 0.1003 before and 0.0782 after correction.
The Ratio of minimum to maximum transmission is 0.7786.
The \l/2 correction factor is Not present.
;
_exptl_crystal_colour 'clear light colourless'
_exptl_crystal_colour_lustre clear
_exptl_crystal_colour_modifier light
_exptl_crystal_colour_primary colourless
_exptl_crystal_density_diffrn 1.383
_exptl_crystal_description block
_exptl_crystal_F_000 3792
_exptl_crystal_size_max 0.11
_exptl_crystal_size_mid 0.1
_exptl_crystal_size_min 0.05
_refine_diff_density_max 0.625
_refine_diff_density_min -0.391
_refine_diff_density_rms 0.080
_refine_ls_extinction_coef 0.0020(2)
_refine_ls_extinction_expression Fc^*^=kFc[1+0.001xFc^2^\l^3^/sin(2\q)]^-1/4^
_refine_ls_extinction_method 'SHELXL-2019/1 (Sheldrick 2019)'
_refine_ls_goodness_of_fit_ref 1.061
_refine_ls_hydrogen_treatment constr
_refine_ls_matrix_type full
_refine_ls_number_parameters 761
_refine_ls_number_reflns 6801
_refine_ls_number_restraints 50
_refine_ls_restrained_S_all 1.087
_refine_ls_R_factor_all 0.1084
_refine_ls_R_factor_gt 0.0863
_refine_ls_shift/su_max 0.000
_refine_ls_shift/su_mean 0.000
_refine_ls_structure_factor_coef Fsqd
_refine_ls_weighting_details 'w=1/[\s^2^(Fo^2^)+(0.1805P)^2^+4.4063P] where P=(Fo^2^+2Fc^2^)/3'
_refine_ls_weighting_scheme calc
_refine_ls_wR_factor_gt 0.2510
_refine_ls_wR_factor_ref 0.2754
_reflns_Friedel_coverage 0.000
_reflns_number_gt 4690
_reflns_number_total 6801
_reflns_threshold_expression 'I > 2\s(I)'
_cod_data_source_file d3cc05087d2.cif
_cod_data_source_block Sc-cage-MOF
_cod_depositor_comments 'Adding full bibliography for 7132662.cif.'
_cod_database_code 7132662
_shelx_shelxl_version_number 2019/1
_shelx_space_group_comment
;
The symmetry employed for this shelxl refinement is uniquely defined
by the following loop, which should always be used as a source of
symmetry information in preference to the above space-group names.
They are only intended as comments.
;
_shelx_estimated_absorpt_t_max 0.917
_shelx_estimated_absorpt_t_min 0.829
_olex2_refinement_description
;
1. Fixed Uiso
 At 1.2 times of:
  All C(H) groups
 At 1.5 times of:
  All C(H,H,H) groups
2. Restrained distances
 N3-C34
 1.45 with sigma of 0.01
 N3-C33 \\sim N3-C34
 with sigma of 0.02
 N3-C34 \\sim N3-C33
 with sigma of 0.02
3. Uiso/Uaniso restraints and constraints
O5 \\sim N3 \\sim C32 \\sim C34 \\sim C33: within 2A with sigma of 0.01 and
sigma for terminal atoms of 0.02 within 2A
O5 \\sim C32 \\sim N3 \\sim C34 \\sim C33 \\sim C54 \\sim C55: within 2A with
sigma of 0.01 and sigma for terminal atoms of 0.02 within 2A
Uanis(C43) \\sim Ueq, Uanis(C44) \\sim Ueq, Uanis(O4) \\sim Ueq: with sigma of
0.01 and sigma for terminal atoms of 0.02
4.a Riding coordinates:
 C33(H33A,H33B,H33C)
4.b Aromatic/amide H refined with riding coordinates:
 C38(H38), C50(H50), C37(H37), C40(H40), C57(H57), C41(H41), C27(H27), C3(H3),
 C47(H47), C51(H51), C58(H58), C7(H7), C54(H54), C55(H55), C22(H22), C46(H46),
 C6(H6), C4(H4), C21(H21), C25(H25), C24(H24), C43(H43), C9(H9), C10(H10),
 C44(H44), C14(H14), C13(H13), C32(H32), C18(H18), C17(H17)
4.c Idealised Me refined as rotating group:
 C31(H31A,H31B,H31C), C29(H29A,H29B,H29C), C34(H34A,H34B,H34C)
;
_smtbx_masks_special_details
;
A solvent mask was calculated and 1176 electrons were 
found in a volume of 3991\%A^3^ in 1 void per unit cell. 
This is consistent with the presence of 8[C3H7NO] per Asymmetric Unit 
which account for 1280 electrons per unit cell.
;
_olex2_submission_special_instructions 'No special instructions were received'

loop_
_space_group_symop_operation_xyz
'x, y, z'
'-x+1/2, y+1/2, -z+1/2'
'-x, -y, -z'
'x-1/2, -y-1/2, z-1/2'

loop_
_atom_site_label
_atom_site_type_symbol
_atom_site_fract_x
_atom_site_fract_y
_atom_site_fract_z
_atom_site_U_iso_or_equiv
_atom_site_adp_type
_atom_site_occupancy
_atom_site_site_symmetry_order
_atom_site_calc_flag
_atom_site_refinement_flags_posn
_atom_site_refinement_flags_adp
_atom_site_refinement_flags_occupancy
_atom_site_disorder_assembly
_atom_site_disorder_group
Sc1 Sc 0.65320(11) 0.67975(9) 0.70803(5) 0.0781(7) Uani 1 1 d . . . . .
Sc2 Sc 0.62911(11) 0.55877(9) 0.62281(5) 0.0769(7) Uani 1 1 d . . . . .
Sc3 Sc 0.77842(12) 0.50355(9) 0.70861(5) 0.0810(7) Uani 1 1 d . . . . .
O15 O 0.6867(3) 0.5799(3) 0.67970(15) 0.0720(16) Uani 1 1 d . . . . .
O14 O 0.6308(3) 0.6819(4) 0.60652(17) 0.0778(16) Uani 1 1 d . . . . .
O9 O 0.8802(4) 0.2865(4) 0.76227(16) 0.0884(18) Uani 1 1 d . . . . .
O8 O 0.8641(4) 0.4151(4) 0.74001(18) 0.0844(18) Uani 1 1 d . . . . .
O1 O 0.4951(4) 0.4246(4) 0.36654(19) 0.0879(18) Uani 1 1 d . . . . .
O7 O 0.8457(4) 0.5039(3) 0.6620(2) 0.0920(19) Uani 1 1 d . . . . .
O3 O 0.2882(5) 0.6010(3) 0.31748(19) 0.096(2) Uani 1 1 d . . . . .
O13 O 0.6589(4) 0.7607(3) 0.6599(2) 0.0852(18) Uani 1 1 d . . . . .
O2 O 0.4785(4) 0.3385(3) 0.31434(19) 0.0849(17) Uani 1 1 d . . . . .
O12 O 0.6454(4) 0.6148(4) 0.76073(18) 0.094(2) Uani 1 1 d . . . . .
O6 O 0.7457(5) 0.5282(4) 0.60680(19) 0.100(2) Uani 1 1 d . . . . .
O00F O 0.7840(5) 0.7109(4) 0.73022(17) 0.0850(18) Uani 1 1 d . . . . .
O11 O 0.8611(4) 0.5961(4) 0.73547(17) 0.0933(19) Uani 1 1 d . . . . .
O10 O 0.7180(5) 0.4993(4) 0.7586(2) 0.097(2) Uani 1 1 d . . . . .
O4 O 0.3923(4) 0.5661(4) 0.3690(2) 0.098(2) Uani 1 1 d . U . . .
N5 N 0.5164(5) 0.9684(5) 0.4020(2) 0.074(2) Uani 1 1 d . . . . .
N4 N 0.5956(4) 1.0042(4) 0.4778(3) 0.0691(19) Uani 1 1 d . . . . .
O5 O 0.5750(5) 0.5433(4) 0.5617(2) 0.111(2) Uani 1 1 d . U . . .
C52 C 0.4714(6) 0.9492(5) 0.3660(3) 0.075(2) Uani 1 1 d . . . . .
C1 C 0.5267(8) 0.3795(6) 0.3420(3) 0.084(3) Uani 1 1 d . . . . .
C39 C 0.6366(6) 0.9553(5) 0.5443(3) 0.067(2) Uani 1 1 d . . . . .
C49 C 0.5467(5) 1.0439(5) 0.4097(3) 0.065(2) Uani 1 1 d . . . . .
N1 N 0.9341(8) 0.3427(5) 0.4112(3) 0.100(3) Uani 1 1 d . . . . .
C00R C 0.5873(6) 1.0642(5) 0.4493(3) 0.068(2) Uani 1 1 d . . . . .
N2 N 1.0105(5) 0.3711(5) 0.4878(4) 0.105(3) Uani 1 1 d . . . . .
C2 C 0.6218(7) 0.3732(6) 0.3471(3) 0.078(3) Uani 1 1 d . . . . .
C38 C 0.6739(5) 0.9611(5) 0.5836(3) 0.071(2) Uani 1 1 d . . . . .
H38 H 0.698973 1.011452 0.593521 0.085 Uiso 1 1 calc R U . . .
C50 C 0.4954(6) 1.0817(5) 0.3407(3) 0.074(2) Uani 1 1 d . . . . .
H50 H 0.491020 1.119358 0.319276 0.089 Uiso 1 1 calc R U . . .
C48 C 0.5372(6) 1.1045(5) 0.3782(3) 0.074(2) Uani 1 1 d . . . . .
C53 C 0.4395(6) 0.8661(6) 0.3611(3) 0.083(3) Uani 1 1 d . . . . .
C26 C 0.8228(8) 0.5062(5) 0.6242(4) 0.087(3) Uani 1 1 d . . . . .
C42 C 0.6288(6) 1.0220(5) 0.5146(3) 0.081(3) Uani 1 1 d . . . . .
C36 C 0.6425(5) 0.8225(5) 0.5957(3) 0.067(2) Uani 1 1 d . . . . .
C35 C 0.6443(5) 0.7526(6) 0.6224(3) 0.074(3) Uani 1 1 d . . . . .
C59 C 0.3497(7) 0.6194(5) 0.3454(3) 0.090(3) Uani 1 1 d . . . . .
C37 C 0.6768(5) 0.8957(6) 0.6102(3) 0.078(3) Uani 1 1 d . . . . .
H37 H 0.701983 0.901931 0.637730 0.093 Uiso 1 1 calc R U . . .
C40 C 0.6010(6) 0.8812(6) 0.5307(3) 0.080(3) Uani 1 1 d . . . . .
H40 H 0.573076 0.875680 0.503450 0.096 Uiso 1 1 calc R U . . .
C56 C 0.3787(7) 0.7051(5) 0.3520(3) 0.090(3) Uani 1 1 d . . . . .
C57 C 0.3317(7) 0.7677(7) 0.3290(3) 0.099(3) Uani 1 1 d . . . . .
H57 H 0.279920 0.755971 0.310370 0.119 Uiso 1 1 calc R U . . .
C41 C 0.6054(5) 0.8147(5) 0.5561(3) 0.074(2) Uani 1 1 d . . . . .
H41 H 0.582610 0.763678 0.545935 0.089 Uiso 1 1 calc R U . . .
C27 C 0.8399(7) 0.3524(8) 0.7561(3) 0.093(3) Uani 1 1 d . . . . .
H27 H 0.786036 0.355388 0.764210 0.112 Uiso 1 1 calc R U . . .
C3 C 0.6569(8) 0.3271(6) 0.3213(3) 0.096(3) Uani 1 1 d . . . . .
H3 H 0.621138 0.300580 0.299353 0.115 Uiso 1 1 calc R U . . .
C23 C 0.8857(7) 0.4815(6) 0.5987(4) 0.088(3) Uani 1 1 d . . . . .
C47 C 0.5720(6) 1.1843(6) 0.3886(4) 0.094(3) Uani 1 1 d . . . . .
H47 H 0.568006 1.224629 0.368370 0.113 Uiso 1 1 calc R U . . .
C51 C 0.4603(6) 1.0070(6) 0.3335(3) 0.084(3) Uani 1 1 d . . . . .
H51 H 0.428941 0.992832 0.307635 0.101 Uiso 1 1 calc R U . . .
C58 C 0.3626(7) 0.8463(6) 0.3340(3) 0.084(3) Uani 1 1 d . . . . .
H58 H 0.331020 0.888751 0.318739 0.101 Uiso 1 1 calc R U . . .
C30 C 0.8555(8) 0.6739(7) 0.7375(3) 0.082(3) Uani 1 1 d . . . . .
C7 C 0.6711(7) 0.4084(5) 0.3804(3) 0.087(3) Uani 1 1 d . . . . .
H7 H 0.646099 0.440921 0.398113 0.104 Uiso 1 1 calc R U . . .
C54 C 0.4783(7) 0.8037(6) 0.3842(3) 0.109(3) Uani 1 1 d . U . . .
H54 H 0.526927 0.815424 0.404720 0.130 Uiso 1 1 calc R U . . .
C55 C 0.4501(7) 0.7251(6) 0.3792(3) 0.116(3) Uani 1 1 d . U . . .
H55 H 0.481413 0.683501 0.395206 0.139 Uiso 1 1 calc R U . . .
C22 C 0.9651(8) 0.4576(6) 0.6157(3) 0.103(3) Uani 1 1 d . . . . .
H22 H 0.984598 0.460931 0.643898 0.123 Uiso 1 1 calc R U . . .
C46 C 0.6104(8) 1.2031(6) 0.4268(4) 0.120(4) Uani 1 1 d . . . . .
H46 H 0.632935 1.256296 0.432860 0.144 Uiso 1 1 calc R U . . .
C5 C 0.7981(8) 0.3487(7) 0.3617(4) 0.092(3) Uani 1 1 d . . . . .
C6 C 0.7621(8) 0.3940(6) 0.3873(3) 0.097(3) Uani 1 1 d . . . . .
H6 H 0.798075 0.416740 0.410406 0.116 Uiso 1 1 calc R U . . .
C4 C 0.7461(10) 0.3196(7) 0.3278(4) 0.109(3) Uani 1 1 d . . . . .
H4 H 0.771431 0.293606 0.308061 0.131 Uiso 1 1 calc R U . . .
C28 C 0.6696(8) 0.5425(9) 0.7729(3) 0.094(3) Uani 1 1 d . . . . .
C20 C 0.9954(7) 0.4219(6) 0.5509(4) 0.096(3) Uani 1 1 d . . . . .
C21 C 1.0200(7) 0.4271(7) 0.5908(5) 0.111(4) Uani 1 1 d . . . . .
H21 H 1.076433 0.409802 0.602912 0.134 Uiso 1 1 calc R U . . .
C45 C 0.6173(7) 1.1435(6) 0.4580(3) 0.096(3) Uani 1 1 d . . . . .
C25 C 0.9139(8) 0.4484(7) 0.5341(3) 0.116(4) Uani 1 1 d . . . . .
H25 H 0.895588 0.447077 0.505805 0.139 Uiso 1 1 calc R U . . .
C19 C 1.0512(8) 0.3883(7) 0.5253(5) 0.113(4) Uani 1 1 d . . . . .
C8 C 0.8954(8) 0.3330(6) 0.3732(5) 0.105(3) Uani 1 1 d . . . . .
C24 C 0.8576(7) 0.4768(7) 0.5572(4) 0.116(4) Uani 1 1 d . . . . .
H24 H 0.800807 0.492989 0.545003 0.139 Uiso 1 1 calc R U . . .
C12 C 1.0181(9) 0.3283(7) 0.4211(5) 0.103(3) Uani 1 1 d . . . . .
C16 C 1.0561(8) 0.3424(8) 0.4613(5) 0.112(3) Uani 1 1 d . . . . .
C43 C 0.6575(7) 1.1006(7) 0.5269(3) 0.118(4) Uani 1 1 d . U . . .
H43 H 0.680270 1.112676 0.554253 0.141 Uiso 1 1 calc R U . . .
C11 C 1.0686(11) 0.3005(9) 0.3946(6) 0.132(4) Uani 1 1 d . . . . .
C9 C 0.9397(11) 0.3046(9) 0.3421(4) 0.144(5) Uani 1 1 d . . . . .
H9 H 0.910845 0.297152 0.315060 0.172 Uiso 1 1 calc R U . . .
C10 C 1.0238(12) 0.2899(9) 0.3543(6) 0.144(5) Uani 1 1 d . . . . .
H10 H 1.055388 0.271290 0.335166 0.173 Uiso 1 1 calc R U . . .
C31 C 0.9334(8) 0.7207(6) 0.7499(3) 0.122(4) Uani 1 1 d . . . . .
H31A H 0.935524 0.764340 0.730523 0.183 Uiso 1 1 calc R U . . .
H31B H 0.983555 0.685035 0.751332 0.183 Uiso 1 1 calc R U . . .
H31C H 0.934129 0.744469 0.776348 0.183 Uiso 1 1 calc R U . . .
N3 N 0.5720(8) 0.5772(8) 0.4936(4) 0.181(4) Uani 1 1 d D U . . .
C44 C 0.6512(8) 1.1591(7) 0.4977(4) 0.133(4) Uani 1 1 d . U . . .
H44 H 0.670938 1.212578 0.505217 0.160 Uiso 1 1 calc R U . . .
C29 C 0.6370(10) 0.5115(8) 0.8090(4) 0.168(6) Uani 1 1 d . . . . .
H29A H 0.639679 0.451832 0.809649 0.252 Uiso 1 1 calc R U . . .
H29B H 0.577235 0.529061 0.807243 0.252 Uiso 1 1 calc R U . . .
H29C H 0.672942 0.533437 0.833484 0.252 Uiso 1 1 calc R U . . .
C14 C 1.1942(10) 0.3052(11) 0.4442(7) 0.159(6) Uani 1 1 d . . . . .
H14 H 1.255069 0.300319 0.451258 0.191 Uiso 1 1 calc R U . . .
C15 C 1.1504(10) 0.3293(8) 0.4732(6) 0.144(5) Uani 1 1 d . . . . .
C13 C 1.1562(10) 0.2886(10) 0.4073(7) 0.161(6) Uani 1 1 d . . . . .
H13 H 1.189192 0.268080 0.389109 0.193 Uiso 1 1 calc R U . . .
C32 C 0.6045(10) 0.5375(9) 0.5299(5) 0.153(4) Uani 1 1 d . U . . .
H32 H 0.653075 0.503066 0.530780 0.184 Uiso 1 1 calc R U . . .
C18 C 1.1369(10) 0.3726(9) 0.5381(5) 0.149(5) Uani 1 1 d . . . . .
H18 H 1.162767 0.381835 0.565397 0.179 Uiso 1 1 calc R U . . .
C17 C 1.1877(8) 0.3432(10) 0.5120(6) 0.159(6) Uani 1 1 d . . . . .
H17 H 1.247448 0.333280 0.521303 0.190 Uiso 1 1 calc R U . . .
C34 C 0.5000(11) 0.6350(10) 0.4910(6) 0.228(7) Uani 1 1 d D U . . .
H34A H 0.480215 0.635574 0.516418 0.342 Uiso 1 1 calc R U . . .
H34B H 0.452473 0.618266 0.469391 0.342 Uiso 1 1 calc R U . . .
H34C H 0.519277 0.689722 0.485316 0.342 Uiso 1 1 calc R U . . .
C33 C 0.5988(12) 0.5514(12) 0.4562(5) 0.234(7) Uani 1 1 d D U . . .
H33A H 0.627650 0.596315 0.445168 0.351 Uiso 1 1 d R U . . .
H33B H 0.549040 0.533355 0.436078 0.351 Uiso 1 1 d R U . . .
H33C H 0.639160 0.506005 0.463108 0.351 Uiso 1 1 d R U . . .

loop_
_atom_site_aniso_label
_atom_site_aniso_U_11
_atom_site_aniso_U_22
_atom_site_aniso_U_33
_atom_site_aniso_U_23
_atom_site_aniso_U_13
_atom_site_aniso_U_12
Sc1 0.1178(14) 0.0392(11) 0.0693(12) -0.0013(8) -0.0004(10) -0.0066(9)
Sc2 0.1063(13) 0.0440(11) 0.0702(13) -0.0039(8) -0.0070(9) 0.0091(9)
Sc3 0.1118(14) 0.0431(11) 0.0744(13) 0.0018(8) -0.0140(10) -0.0042(9)
O15 0.104(4) 0.036(3) 0.069(4) -0.005(3) 0.001(3) 0.005(3)
O14 0.100(4) 0.055(4) 0.074(4) 0.014(3) 0.007(3) 0.010(3)
O9 0.129(5) 0.060(4) 0.071(4) 0.003(3) 0.006(3) 0.002(4)
O8 0.113(5) 0.042(4) 0.089(4) 0.009(3) -0.002(3) -0.005(3)
O1 0.118(5) 0.063(4) 0.077(4) -0.005(4) 0.005(4) 0.000(4)
O7 0.110(5) 0.070(4) 0.085(5) 0.002(3) -0.007(4) 0.003(3)
O3 0.139(5) 0.044(4) 0.084(5) -0.008(3) -0.027(4) -0.002(4)
O13 0.135(5) 0.045(4) 0.071(5) 0.001(3) 0.008(4) 0.006(3)
O2 0.112(5) 0.050(4) 0.087(4) -0.010(3) 0.007(4) 0.002(3)
O12 0.145(6) 0.057(4) 0.074(4) 0.013(3) 0.009(4) 0.010(4)
O6 0.121(6) 0.090(5) 0.080(5) -0.013(4) 0.002(4) 0.033(4)
O00F 0.108(5) 0.051(4) 0.084(5) -0.008(3) -0.010(4) -0.010(4)
O11 0.123(5) 0.053(5) 0.090(5) -0.001(3) -0.013(4) -0.012(4)
O10 0.137(6) 0.067(5) 0.084(5) 0.015(3) 0.012(4) 0.018(4)
O4 0.129(5) 0.045(4) 0.099(4) 0.000(3) -0.026(4) -0.005(3)
N5 0.095(5) 0.051(6) 0.067(6) -0.007(4) -0.003(4) 0.003(4)
N4 0.088(5) 0.043(5) 0.067(5) -0.006(5) -0.004(4) -0.008(3)
O5 0.134(5) 0.109(5) 0.080(5) -0.016(4) -0.006(4) 0.031(4)
C52 0.094(6) 0.037(7) 0.087(8) -0.005(6) 0.004(6) 0.004(5)
C1 0.126(11) 0.039(6) 0.080(8) 0.019(6) 0.006(7) -0.012(6)
C39 0.093(6) 0.030(6) 0.076(8) -0.001(5) 0.014(5) -0.012(5)
C49 0.071(5) 0.035(6) 0.085(8) -0.007(6) 0.006(5) -0.005(5)
N1 0.110(9) 0.091(6) 0.100(8) -0.006(5) 0.021(6) -0.011(5)
C00R 0.095(6) 0.032(6) 0.074(8) -0.002(6) 0.006(5) -0.002(5)
N2 0.078(6) 0.107(7) 0.131(9) -0.031(6) 0.023(7) 0.001(5)
C2 0.085(8) 0.063(6) 0.085(8) 0.009(6) 0.014(7) -0.003(6)
C38 0.079(6) 0.042(6) 0.085(8) -0.007(6) 0.001(5) -0.007(4)
C50 0.102(7) 0.041(7) 0.076(8) 0.011(5) 0.008(6) -0.001(5)
C48 0.087(6) 0.048(7) 0.082(8) 0.016(6) 0.009(6) 0.012(5)
C53 0.101(7) 0.050(7) 0.089(7) -0.016(6) -0.004(6) -0.001(6)
C26 0.094(8) 0.054(6) 0.101(10) 0.005(6) -0.005(8) 0.008(5)
C42 0.109(7) 0.039(7) 0.090(9) -0.012(6) 0.010(6) -0.025(5)
C36 0.087(6) 0.041(7) 0.068(7) 0.013(6) 0.003(5) 0.009(5)
C35 0.095(6) 0.038(7) 0.082(8) -0.017(7) 0.003(5) 0.000(5)
C59 0.132(8) 0.035(7) 0.091(8) -0.008(6) -0.006(7) 0.001(6)
C37 0.100(7) 0.050(7) 0.078(7) 0.003(6) 0.006(5) 0.004(5)
C40 0.111(7) 0.050(7) 0.073(6) 0.011(6) 0.006(5) -0.001(5)
C56 0.113(8) 0.036(7) 0.109(8) -0.011(6) -0.004(7) -0.014(6)
C57 0.139(8) 0.069(8) 0.072(7) 0.000(6) -0.018(6) 0.017(7)
C41 0.094(6) 0.044(6) 0.081(8) -0.002(6) 0.008(6) -0.007(4)
C27 0.123(8) 0.056(8) 0.089(8) -0.006(6) -0.007(6) 0.006(7)
C3 0.103(10) 0.089(8) 0.099(8) -0.019(6) 0.028(7) 0.001(6)
C23 0.082(8) 0.069(6) 0.102(10) -0.014(6) -0.010(8) 0.011(5)
C47 0.106(7) 0.066(8) 0.105(10) 0.027(6) 0.008(6) -0.025(6)
C51 0.134(8) 0.045(7) 0.061(6) 0.008(5) -0.008(5) 0.015(6)
C58 0.120(8) 0.039(7) 0.086(7) -0.005(5) 0.000(6) 0.005(5)
C30 0.106(8) 0.060(8) 0.068(6) 0.004(5) -0.008(6) -0.017(7)
C7 0.093(8) 0.060(6) 0.102(9) -0.006(6) 0.007(6) -0.002(5)
C54 0.127(7) 0.034(5) 0.134(8) 0.007(6) -0.047(6) -0.003(5)
C55 0.138(7) 0.045(6) 0.131(8) -0.005(6) -0.053(7) 0.007(5)
C22 0.099(9) 0.085(7) 0.104(9) -0.005(6) -0.027(8) 0.014(6)
C46 0.183(11) 0.053(7) 0.104(9) 0.009(7) -0.023(8) -0.027(7)
C5 0.119(10) 0.077(7) 0.085(9) 0.005(6) 0.037(9) -0.010(7)
C6 0.119(11) 0.090(8) 0.080(7) -0.008(6) 0.016(7) -0.012(6)
C4 0.134(11) 0.114(9) 0.091(9) -0.016(7) 0.051(8) 0.001(8)
C28 0.104(8) 0.100(11) 0.076(8) 0.009(7) 0.012(6) -0.015(7)
C20 0.073(8) 0.100(8) 0.099(10) -0.010(7) -0.021(7) 0.027(6)
C21 0.092(8) 0.103(9) 0.130(12) -0.006(8) -0.002(9) 0.022(6)
C45 0.137(8) 0.052(7) 0.080(8) 0.014(6) -0.021(6) -0.011(6)
C25 0.115(10) 0.136(10) 0.095(8) -0.023(7) 0.020(9) 0.031(8)
C19 0.067(9) 0.109(9) 0.154(13) -0.032(8) 0.001(9) 0.015(6)
C8 0.091(9) 0.085(8) 0.151(13) 0.015(8) 0.049(10) -0.007(6)
C24 0.107(9) 0.123(9) 0.100(10) -0.022(7) -0.022(8) 0.044(7)
C12 0.067(9) 0.121(9) 0.126(12) -0.015(8) 0.030(10) -0.004(6)
C16 0.079(10) 0.121(9) 0.140(13) 0.002(9) 0.032(10) 0.010(7)
C43 0.165(8) 0.074(7) 0.097(7) 0.020(6) -0.015(6) -0.018(6)
C11 0.121(14) 0.144(11) 0.144(14) -0.009(10) 0.060(13) 0.002(9)
C9 0.126(12) 0.190(14) 0.131(11) 0.001(9) 0.068(10) 0.013(10)
C10 0.124(13) 0.161(13) 0.170(17) 0.005(11) 0.084(12) 0.022(9)
C31 0.146(10) 0.076(7) 0.129(10) -0.013(6) -0.006(8) -0.026(7)
N3 0.197(8) 0.154(8) 0.175(9) -0.025(7) 0.000(8) 0.009(7)
C44 0.185(8) 0.070(6) 0.124(8) -0.005(6) -0.017(7) -0.022(6)
C29 0.228(15) 0.125(11) 0.170(14) 0.055(9) 0.088(12) 0.036(10)
C14 0.101(11) 0.194(16) 0.183(16) -0.035(13) 0.028(13) 0.029(10)
C15 0.117(14) 0.143(12) 0.177(16) -0.033(10) 0.043(14) 0.032(9)
C13 0.075(11) 0.186(14) 0.24(2) -0.056(14) 0.069(11) 0.020(9)
C32 0.160(7) 0.139(7) 0.137(8) -0.007(7) -0.026(7) 0.020(6)
C18 0.107(11) 0.163(13) 0.162(13) -0.031(10) -0.006(11) 0.025(9)
C17 0.093(10) 0.217(16) 0.153(14) -0.050(12) -0.004(11) 0.062(9)
C34 0.277(16) 0.144(12) 0.240(15) -0.059(11) -0.003(13) 0.057(11)
C33 0.240(14) 0.223(15) 0.232(16) -0.089(13) 0.033(13) 0.021(13)

loop_
_atom_type_symbol
_atom_type_description
_atom_type_scat_dispersion_real
_atom_type_scat_dispersion_imag
_atom_type_scat_source
C C 0.0137 0.0067 'International Tables Vol C Tables 4.2.6.8 and 6.1.1.4'
H H 0.0000 0.0000 'International Tables Vol C Tables 4.2.6.8 and 6.1.1.4'
N N 0.0241 0.0134 'International Tables Vol C Tables 4.2.6.8 and 6.1.1.4'
O O 0.0389 0.0241 'International Tables Vol C Tables 4.2.6.8 and 6.1.1.4'
Sc Sc 0.3700 1.2039 'International Tables Vol C Tables 4.2.6.8 and 6.1.1.4'

loop_
_geom_angle_atom_site_label_1
_geom_angle_atom_site_label_2
_geom_angle_atom_site_label_3
_geom_angle
_geom_angle_site_symmetry_1
_geom_angle_site_symmetry_3
_geom_angle_publ_flag
Sc2 Sc1 Sc3 60.02(4) . . y
O15 Sc1 Sc2 30.13(14) . . y
O15 Sc1 Sc3 29.90(14) . . y
O15 Sc1 O9 178.9(3) . 2_656 y
O15 Sc1 O13 94.7(2) . . y
O15 Sc1 O2 92.8(2) . 3_666 y
O15 Sc1 O12 93.6(2) . . y
O15 Sc1 O00F 92.0(2) . . y
O9 Sc1 Sc2 150.00(16) 2_656 . y
O9 Sc1 Sc3 149.93(17) 2_656 . y
O13 Sc1 Sc2 74.16(18) . . y
O13 Sc1 Sc3 114.09(18) . . y
O13 Sc1 O9 84.6(2) . 2_656 y
O2 Sc1 Sc2 71.34(18) 3_666 . y
O2 Sc1 Sc3 113.94(17) 3_666 . y
O2 Sc1 O9 88.1(3) 3_666 2_656 y
O2 Sc1 O13 90.1(2) 3_666 . y
O2 Sc1 O12 90.7(3) 3_666 . y
O2 Sc1 O00F 174.2(2) 3_666 . y
O12 Sc1 Sc2 114.01(18) . . y
O12 Sc1 Sc3 73.08(19) . . y
O12 Sc1 O9 87.1(2) . 2_656 y
O12 Sc1 O13 171.6(3) . . y
O12 Sc1 O00F 92.2(2) . . y
O00F Sc1 Sc2 111.81(18) . . y
O00F Sc1 Sc3 71.69(18) . . y
O00F Sc1 O9 87.1(3) . 2_656 y
O00F Sc1 O13 86.2(2) . . y
Sc1 Sc2 Sc3 60.41(5) . . y
O15 Sc2 Sc1 30.56(14) . . y
O15 Sc2 Sc3 29.85(14) . . y
O15 Sc2 O14 93.6(2) . . y
O15 Sc2 O1 94.1(2) . 3_666 y
O15 Sc2 O6 92.2(2) . . y
O15 Sc2 O4 95.5(2) . 3_666 y
O15 Sc2 O5 175.6(3) . . y
O14 Sc2 Sc1 70.46(17) . . y
O14 Sc2 Sc3 115.42(17) . . y
O14 Sc2 O4 169.8(2) . 3_666 y
O14 Sc2 O5 83.0(3) . . y
O1 Sc2 Sc1 74.30(19) 3_666 . y
O1 Sc2 Sc3 113.07(18) 3_666 . y
O1 Sc2 O14 89.0(2) 3_666 . y
O1 Sc2 O4 85.5(3) 3_666 3_666 y
O1 Sc2 O5 88.7(3) 3_666 . y
O6 Sc2 Sc1 113.63(19) . . y
O6 Sc2 Sc3 70.76(19) . . y
O6 Sc2 O14 95.9(3) . . y
O6 Sc2 O1 171.7(3) . 3_666 y
O6 Sc2 O4 88.6(3) . 3_666 y
O6 Sc2 O5 85.3(3) . . y
O4 Sc2 Sc1 116.07(19) 3_666 . y
O4 Sc2 Sc3 74.74(17) 3_666 . y
O5 Sc2 Sc1 148.36(19) . . y
O5 Sc2 Sc3 150.60(19) . . y
O5 Sc2 O4 88.2(3) . 3_666 y
Sc2 Sc3 Sc1 59.57(4) . . y
O15 Sc3 Sc1 30.02(14) . . y
O15 Sc3 Sc2 29.55(14) . . y
O15 Sc3 O8 174.0(3) . . y
O15 Sc3 O7 93.1(2) . . y
O15 Sc3 O3 92.8(2) . 3_666 y
O15 Sc3 O11 95.1(2) . . y
O15 Sc3 O10 90.9(3) . . y
O8 Sc3 Sc1 150.51(17) . . y
O8 Sc3 Sc2 148.92(17) . . y
O7 Sc3 Sc1 111.66(18) . . y
O7 Sc3 Sc2 74.1(2) . . y
O7 Sc3 O8 90.7(3) . . y
O7 Sc3 O3 88.3(3) . 3_666 y
O7 Sc3 O11 87.7(3) . . y
O7 Sc3 O10 175.8(3) . . y
O3 Sc3 Sc1 115.67(19) 3_666 . y
O3 Sc3 Sc2 70.22(17) 3_666 . y
O3 Sc3 O8 82.7(2) 3_666 . y
O3 Sc3 O10 92.5(3) 3_666 . y
O11 Sc3 Sc1 72.99(19) . . y
O11 Sc3 Sc2 115.93(18) . . y
O11 Sc3 O8 89.7(3) . . y
O11 Sc3 O3 171.3(3) . 3_666 y
O11 Sc3 O10 90.9(3) . . y
O10 Sc3 Sc1 71.63(19) . . y
O10 Sc3 Sc2 110.1(2) . . y
O10 Sc3 O8 85.3(3) . . y
Sc2 O15 Sc1 119.3(2) . . ?
Sc2 O15 Sc3 120.6(2) . . ?
Sc3 O15 Sc1 120.1(2) . . ?
C35 O14 Sc2 140.5(6) . . ?
C27 O9 Sc1 128.3(7) . 2_646 ?
C27 O8 Sc3 123.8(7) . . ?
C1 O1 Sc2 133.5(6) . 3_666 ?
C26 O7 Sc3 133.6(7) . . ?
C59 O3 Sc3 139.5(6) . 3_666 ?
C35 O13 Sc1 133.5(6) . . ?
C1 O2 Sc1 138.3(7) . 3_666 ?
C28 O12 Sc1 132.2(7) . . ?
C26 O6 Sc2 138.4(7) . . ?
C30 O00F Sc1 136.5(6) . . ?
C30 O11 Sc3 134.6(6) . . ?
C28 O10 Sc3 136.6(7) . . ?
C59 O4 Sc2 131.9(6) . 3_666 ?
C52 N5 C49 120.5(7) . . ?
C42 N4 C00R 119.1(7) . . ?
C32 O5 Sc2 135.2(9) . . ?
N5 C52 C53 116.1(9) . . ?
N5 C52 C51 120.9(8) . . ?
C51 C52 C53 122.9(10) . . ?
O1 C1 C2 118.6(10) . . ?
O2 C1 O1 121.9(10) . . ?
O2 C1 C2 119.5(11) . . ?
C38 C39 C42 125.8(8) . . ?
C38 C39 C40 117.5(8) . . ?
C40 C39 C42 116.7(9) . . ?
N5 C49 C00R 118.8(8) . . ?
N5 C49 C48 120.8(8) . . ?
C00R C49 C48 120.4(9) . . ?
C8 N1 C12 118.1(10) . . ?
N4 C00R C49 117.9(8) . . ?
N4 C00R C45 122.8(9) . . ?
C45 C00R C49 119.4(9) . . ?
C19 N2 C16 119.5(10) . . ?
C3 C2 C1 119.9(11) . . ?
C3 C2 C7 122.0(10) . . ?
C7 C2 C1 117.8(11) . . ?
C39 C38 H38 118.8 . . ?
C39 C38 C37 122.5(8) . . ?
C37 C38 H38 118.8 . . ?
C48 C50 H50 119.2 . . ?
C51 C50 H50 119.2 . . ?
C51 C50 C48 121.6(8) . . ?
C50 C48 C49 117.5(8) . . ?
C50 C48 C47 124.8(9) . . ?
C47 C48 C49 117.7(9) . . ?
C58 C53 C52 121.7(9) . . ?
C54 C53 C52 122.2(9) . . ?
C54 C53 C58 115.9(8) . . ?
O7 C26 O6 121.6(11) . . ?
O7 C26 C23 119.5(10) . . ?
O6 C26 C23 118.8(11) . . ?
N4 C42 C39 117.3(8) . . ?
N4 C42 C43 122.9(9) . . ?
C43 C42 C39 119.8(10) . . ?
C37 C36 C35 120.5(9) . . ?
C41 C36 C35 119.5(9) . . ?
C41 C36 C37 120.0(8) . . ?
O14 C35 C36 117.9(9) . . ?
O13 C35 O14 120.4(8) . . ?
O13 C35 C36 121.7(8) . . ?
O3 C59 O4 122.8(8) . . ?
O3 C59 C56 121.0(9) . . ?
O4 C59 C56 116.3(10) . . ?
C38 C37 H37 120.6 . . ?
C36 C37 C38 118.7(8) . . ?
C36 C37 H37 120.6 . . ?
C39 C40 H40 119.4 . . ?
C39 C40 C41 121.2(8) . . ?
C41 C40 H40 119.4 . . ?
C57 C56 C59 119.5(10) . . ?
C55 C56 C59 121.8(10) . . ?
C55 C56 C57 118.7(8) . . ?
C56 C57 H57 120.8 . . ?
C58 C57 C56 118.5(9) . . ?
C58 C57 H57 120.8 . . ?
C36 C41 C40 120.1(8) . . ?
C36 C41 H41 120.0 . . ?
C40 C41 H41 120.0 . . ?
O9 C27 O8 126.1(11) . . ?
O9 C27 H27 117.0 . . ?
O8 C27 H27 117.0 . . ?
C2 C3 H3 120.6 . . ?
C2 C3 C4 118.8(10) . . ?
C4 C3 H3 120.6 . . ?
C22 C23 C26 120.3(12) . . ?
C22 C23 C24 120.3(11) . . ?
C24 C23 C26 119.2(10) . . ?
C48 C47 H47 119.3 . . ?
C46 C47 C48 121.4(9) . . ?
C46 C47 H47 119.3 . . ?
C52 C51 H51 120.8 . . ?
C50 C51 C52 118.4(8) . . ?
C50 C51 H51 120.8 . . ?
C53 C58 H58 118.8 . . ?
C57 C58 C53 122.4(9) . . ?
C57 C58 H58 118.8 . . ?
O00F C30 O11 122.4(9) . . ?
O00F C30 C31 118.7(10) . . ?
O11 C30 C31 118.8(11) . . ?
C2 C7 H7 121.4 . . ?
C2 C7 C6 117.1(9) . . ?
C6 C7 H7 121.4 . . ?
C53 C54 H54 118.7 . . ?
C53 C54 C55 122.6(9) . . ?
C55 C54 H54 118.7 . . ?
C56 C55 C54 121.6(9) . . ?
C56 C55 H55 119.2 . . ?
C54 C55 H55 119.2 . . ?
C23 C22 H22 120.7 . . ?
C23 C22 C21 118.7(10) . . ?
C21 C22 H22 120.7 . . ?
C47 C46 H46 119.7 . . ?
C47 C46 C45 120.5(9) . . ?
C45 C46 H46 119.7 . . ?
C6 C5 C4 118.5(11) . . ?
C6 C5 C8 117.2(12) . . ?
C4 C5 C8 124.3(13) . . ?
C7 C6 H6 119.3 . . ?
C5 C6 C7 121.5(10) . . ?
C5 C6 H6 119.3 . . ?
C3 C4 H4 119.2 . . ?
C5 C4 C3 121.6(10) . . ?
C5 C4 H4 119.2 . . ?
O12 C28 C29 116.2(12) . . ?
O10 C28 O12 125.4(10) . . ?
O10 C28 C29 118.3(12) . . ?
C21 C20 C25 117.4(11) . . ?
C21 C20 C19 122.6(11) . . ?
C25 C20 C19 120.0(12) . . ?
C22 C21 H21 118.7 . . ?
C20 C21 C22 122.7(10) . . ?
C20 C21 H21 118.7 . . ?
C00R C45 C46 120.6(9) . . ?
C44 C45 C00R 115.4(9) . . ?
C44 C45 C46 124.0(10) . . ?
C20 C25 H25 119.0 . . ?
C20 C25 C24 122.0(11) . . ?
C24 C25 H25 119.0 . . ?
N2 C19 C20 114.4(11) . . ?
N2 C19 C18 121.5(12) . . ?
C18 C19 C20 124.1(15) . . ?
N1 C8 C5 118.3(12) . . ?
N1 C8 C9 123.5(11) . . ?
C9 C8 C5 118.2(15) . . ?
C23 C24 H24 120.5 . . ?
C25 C24 C23 118.9(10) . . ?
C25 C24 H24 120.5 . . ?
N1 C12 C16 115.6(12) . . ?
N1 C12 C11 124.5(14) . . ?
C11 C12 C16 119.9(15) . . ?
N2 C16 C12 122.0(12) . . ?
N2 C16 C15 120.8(15) . . ?
C12 C16 C15 117.0(15) . . ?
C42 C43 H43 121.5 . . ?
C44 C43 C42 116.9(10) . . ?
C44 C43 H43 121.5 . . ?
C12 C11 C10 115.1(14) . . ?
C13 C11 C12 120.7(16) . . ?
C13 C11 C10 124.2(16) . . ?
C8 C9 H9 122.4 . . ?
C10 C9 C8 115.1(14) . . ?
C10 C9 H9 122.4 . . ?
C11 C10 H10 118.2 . . ?
C9 C10 C11 123.6(14) . . ?
C9 C10 H10 118.2 . . ?
C30 C31 H31A 109.5 . . ?
C30 C31 H31B 109.5 . . ?
C30 C31 H31C 109.5 . . ?
H31A C31 H31B 109.5 . . ?
H31A C31 H31C 109.5 . . ?
H31B C31 H31C 109.5 . . ?
C32 N3 C34 119.7(15) . . ?
C32 N3 C33 120.5(15) . . ?
C34 N3 C33 118.9(15) . . ?
C45 C44 H44 118.6 . . ?
C43 C44 C45 122.8(10) . . ?
C43 C44 H44 118.6 . . ?
C28 C29 H29A 109.5 . . ?
C28 C29 H29B 109.5 . . ?
C28 C29 H29C 109.5 . . ?
H29A C29 H29B 109.5 . . ?
H29A C29 H29C 109.5 . . ?
H29B C29 H29C 109.5 . . ?
C15 C14 H14 118.3 . . ?
C13 C14 H14 118.3 . . ?
C13 C14 C15 123.3(15) . . ?
C14 C15 C16 118.1(17) . . ?
C17 C15 C16 117.5(15) . . ?
C17 C15 C14 124.4(16) . . ?
C11 C13 H13 119.6 . . ?
C14 C13 C11 120.8(14) . . ?
C14 C13 H13 119.6 . . ?
O5 C32 N3 125.9(15) . . ?
O5 C32 H32 117.1 . . ?
N3 C32 H32 117.1 . . ?
C19 C18 H18 119.2 . . ?
C19 C18 C17 121.6(13) . . ?
C17 C18 H18 119.2 . . ?
C15 C17 C18 119.0(12) . . ?
C15 C17 H17 120.5 . . ?
C18 C17 H17 120.5 . . ?
N3 C34 H34A 109.5 . . ?
N3 C34 H34B 109.5 . . ?
N3 C34 H34C 109.5 . . ?
H34A C34 H34B 109.5 . . ?
H34A C34 H34C 109.5 . . ?
H34B C34 H34C 109.5 . . ?
N3 C33 H33A 110.5 . . ?
N3 C33 H33B 110.9 . . ?
N3 C33 H33C 107.2 . . ?
H33A C33 H33B 109.4 . . ?
H33A C33 H33C 109.5 . . ?
H33B C33 H33C 109.4 . . ?

loop_
_geom_bond_atom_site_label_1
_geom_bond_atom_site_label_2
_geom_bond_distance
_geom_bond_site_symmetry_2
_geom_bond_publ_flag
Sc1 Sc2 3.476(2) . y
Sc1 Sc3 3.506(2) . y
Sc1 O15 2.027(5) . y
Sc1 O9 2.143(7) 2_656 y
Sc1 O13 2.128(6) . y
Sc1 O2 2.095(7) 3_666 y
Sc1 O12 2.114(7) . y
Sc1 O00F 2.121(7) . y
Sc2 Sc3 3.492(2) . y
Sc2 O15 2.001(5) . y
Sc2 O14 2.098(6) . y
Sc2 O1 2.091(7) 3_666 y
Sc2 O6 2.090(8) . y
Sc2 O4 2.106(6) 3_666 y
Sc2 O5 2.103(7) . y
Sc3 O15 2.019(5) . y
Sc3 O8 2.125(6) . y
Sc3 O7 2.083(8) . y
Sc3 O3 2.115(6) 3_666 y
Sc3 O11 2.093(6) . y
Sc3 O10 2.116(9) . y
O14 C35 1.280(9) . ?
O9 C27 1.252(11) . ?
O8 C27 1.263(12) . ?
O1 C1 1.291(12) . ?
O7 C26 1.267(11) . ?
O3 C59 1.255(11) . ?
O13 C35 1.260(10) . ?
O2 C1 1.279(11) . ?
O12 C28 1.290(14) . ?
O6 C26 1.298(11) . ?
O00F C30 1.267(11) . ?
O11 C30 1.283(11) . ?
O10 C28 1.216(12) . ?
O4 C59 1.286(10) . ?
N5 C52 1.327(10) . ?
N5 C49 1.336(10) . ?
N4 C00R 1.369(10) . ?
N4 C42 1.292(10) . ?
O5 C32 1.266(17) . ?
C52 C53 1.454(12) . ?
C52 C51 1.442(12) . ?
C1 C2 1.485(13) . ?
C39 C38 1.354(10) . ?
C39 C42 1.482(12) . ?
C39 C40 1.381(11) . ?
C49 C00R 1.416(11) . ?
C49 C48 1.448(11) . ?
N1 C8 1.326(14) . ?
N1 C12 1.328(13) . ?
C00R C45 1.397(12) . ?
N2 C19 1.342(13) . ?
N2 C16 1.349(14) . ?
C2 C3 1.361(13) . ?
C2 C7 1.369(12) . ?
C38 H38 0.9500 . ?
C38 C37 1.399(11) . ?
C50 H50 0.9500 . ?
C50 C48 1.368(11) . ?
C50 C51 1.348(11) . ?
C48 C47 1.438(13) . ?
C53 C58 1.410(12) . ?
C53 C54 1.361(12) . ?
C26 C23 1.504(14) . ?
C42 C43 1.404(13) . ?
C36 C35 1.462(12) . ?
C36 C37 1.369(11) . ?
C36 C41 1.365(11) . ?
C59 C56 1.483(12) . ?
C37 H37 0.9500 . ?
C40 H40 0.9500 . ?
C40 C41 1.386(11) . ?
C56 C57 1.413(13) . ?
C56 C55 1.351(12) . ?
C57 H57 0.9500 . ?
C57 C58 1.379(12) . ?
C41 H41 0.9500 . ?
C27 H27 0.9500 . ?
C3 H3 0.9500 . ?
C3 C4 1.393(14) . ?
C23 C22 1.334(13) . ?
C23 C24 1.398(13) . ?
C47 H47 0.9500 . ?
C47 C46 1.356(13) . ?
C51 H51 0.9500 . ?
C58 H58 0.9500 . ?
C30 C31 1.444(13) . ?
C7 H7 0.9500 . ?
C7 C6 1.433(13) . ?
C54 H54 0.9500 . ?
C54 C55 1.365(13) . ?
C55 H55 0.9500 . ?
C22 H22 0.9500 . ?
C22 C21 1.424(15) . ?
C46 H46 0.9500 . ?
C46 C45 1.433(13) . ?
C5 C6 1.359(13) . ?
C5 C4 1.363(14) . ?
C5 C8 1.535(15) . ?
C6 H6 0.9500 . ?
C4 H4 0.9500 . ?
C28 C29 1.516(15) . ?
C20 C21 1.340(14) . ?
C20 C25 1.375(13) . ?
C20 C19 1.467(15) . ?
C21 H21 0.9500 . ?
C45 C44 1.377(14) . ?
C25 H25 0.9500 . ?
C25 C24 1.384(14) . ?
C19 C18 1.365(16) . ?
C8 C9 1.462(17) . ?
C24 H24 0.9500 . ?
C12 C16 1.401(15) . ?
C12 C11 1.400(16) . ?
C16 C15 1.484(17) . ?
C43 H43 0.9500 . ?
C43 C44 1.373(14) . ?
C11 C10 1.422(17) . ?
C11 C13 1.382(18) . ?
C9 H9 0.9500 . ?
C9 C10 1.336(17) . ?
C10 H10 0.9500 . ?
C31 H31A 0.9800 . ?
C31 H31B 0.9800 . ?
C31 H31C 0.9800 . ?
N3 C32 1.404(17) . ?
N3 C34 1.473(9) . ?
N3 C33 1.485(15) . ?
C44 H44 0.9500 . ?
C29 H29A 0.9800 . ?
C29 H29B 0.9800 . ?
C29 H29C 0.9800 . ?
C14 H14 0.9500 . ?
C14 C15 1.377(19) . ?
C14 C13 1.308(18) . ?
C15 C17 1.354(17) . ?
C13 H13 0.9500 . ?
C32 H32 0.9500 . ?
C18 H18 0.9500 . ?
C18 C17 1.400(18) . ?
C17 H17 0.9500 . ?
C34 H34A 0.9800 . ?
C34 H34B 0.9800 . ?
C34 H34C 0.9800 . ?
C33 H33A 0.9802 . ?
C33 H33B 0.9810 . ?
C33 H33C 0.9797 . ?

loop_
_geom_torsion_atom_site_label_1
_geom_torsion_atom_site_label_2
_geom_torsion_atom_site_label_3
_geom_torsion_atom_site_label_4
_geom_torsion
_geom_torsion_site_symmetry_1
_geom_torsion_site_symmetry_2
_geom_torsion_site_symmetry_3
_geom_torsion_site_symmetry_4
_geom_torsion_publ_flag
Sc1 O9 C27 O8 176.5(6) 2_646 . . . ?
Sc1 O13 C35 O14 -8.5(13) . . . . ?
Sc1 O13 C35 C36 171.8(6) . . . . ?
Sc1 O2 C1 O1 2.2(13) 3_666 . . . ?
Sc1 O2 C1 C2 180.0(5) 3_666 . . . ?
Sc1 O12 C28 O10 14.3(15) . . . . ?
Sc1 O12 C28 C29 -168.4(9) . . . . ?
Sc1 O00F C30 O11 -7.5(14) . . . . ?
Sc1 O00F C30 C31 175.0(7) . . . . ?
Sc2 O14 C35 O13 -3.9(14) . . . . ?
Sc2 O14 C35 C36 175.8(6) . . . . ?
Sc2 O1 C1 O2 7.6(12) 3_666 . . . ?
Sc2 O1 C1 C2 -170.2(5) 3_666 . . . ?
Sc2 O6 C26 O7 -5.3(14) . . . . ?
Sc2 O6 C26 C23 173.6(6) . . . . ?
Sc2 O4 C59 O3 -9.6(15) 3_666 . . . ?
Sc2 O4 C59 C56 171.9(6) 3_666 . . . ?
Sc2 O5 C32 N3 -135.5(12) . . . . ?
Sc3 O8 C27 O9 153.4(7) . . . . ?
Sc3 O7 C26 O6 16.7(12) . . . . ?
Sc3 O7 C26 C23 -162.3(6) . . . . ?
Sc3 O3 C59 O4 -1.6(17) 3_666 . . . ?
Sc3 O3 C59 C56 176.8(7) 3_666 . . . ?
Sc3 O11 C30 O00F 18.4(14) . . . . ?
Sc3 O11 C30 C31 -164.0(7) . . . . ?
Sc3 O10 C28 O12 -6.7(17) . . . . ?
Sc3 O10 C28 C29 176.0(9) . . . . ?
O1 C1 C2 C3 -179.0(8) . . . . ?
O1 C1 C2 C7 7.1(12) . . . . ?
O7 C26 C23 C22 -0.2(13) . . . . ?
O7 C26 C23 C24 174.1(9) . . . . ?
O3 C59 C56 C57 5.6(15) . . . . ?
O3 C59 C56 C55 -173.1(11) . . . . ?
O2 C1 C2 C3 3.1(12) . . . . ?
O2 C1 C2 C7 -170.8(8) . . . . ?
O6 C26 C23 C22 -179.2(9) . . . . ?
O6 C26 C23 C24 -4.9(13) . . . . ?
O4 C59 C56 C57 -175.9(9) . . . . ?
O4 C59 C56 C55 5.3(15) . . . . ?
N5 C52 C53 C58 150.0(9) . . . . ?
N5 C52 C53 C54 -25.1(14) . . . . ?
N5 C52 C51 C50 -1.2(13) . . . . ?
N5 C49 C00R N4 1.8(11) . . . . ?
N5 C49 C00R C45 -178.4(8) . . . . ?
N5 C49 C48 C50 0.7(12) . . . . ?
N5 C49 C48 C47 -179.5(8) . . . . ?
N4 C00R C45 C46 177.2(9) . . . . ?
N4 C00R C45 C44 -4.0(15) . . . . ?
N4 C42 C43 C44 -1.7(17) . . . . ?
C52 N5 C49 C00R 174.0(7) . . . . ?
C52 N5 C49 C48 -5.1(11) . . . . ?
C52 C53 C58 C57 179.9(9) . . . . ?
C52 C53 C54 C55 -178.4(11) . . . . ?
C1 C2 C3 C4 -177.5(8) . . . . ?
C1 C2 C7 C6 173.1(8) . . . . ?
C39 C38 C37 C36 1.7(13) . . . . ?
C39 C42 C43 C44 177.9(10) . . . . ?
C39 C40 C41 C36 2.5(13) . . . . ?
C49 N5 C52 C53 -178.5(7) . . . . ?
C49 N5 C52 C51 5.3(12) . . . . ?
C49 C00R C45 C46 -2.6(15) . . . . ?
C49 C00R C45 C44 176.2(9) . . . . ?
C49 C48 C47 C46 -1.8(14) . . . . ?
N1 C8 C9 C10 -1.0(18) . . . . ?
N1 C12 C16 N2 -1.9(16) . . . . ?
N1 C12 C16 C15 -178.3(10) . . . . ?
N1 C12 C11 C10 1.6(19) . . . . ?
N1 C12 C11 C13 178.7(12) . . . . ?
C00R N4 C42 C39 180.0(7) . . . . ?
C00R N4 C42 C43 -0.4(14) . . . . ?
C00R C49 C48 C50 -178.3(8) . . . . ?
C00R C49 C48 C47 1.4(12) . . . . ?
C00R C45 C44 C43 1.7(18) . . . . ?
N2 C19 C18 C17 5(2) . . . . ?
N2 C16 C15 C14 -175.8(13) . . . . ?
N2 C16 C15 C17 3(2) . . . . ?
C2 C3 C4 C5 8.2(16) . . . . ?
C2 C7 C6 C5 1.1(14) . . . . ?
C38 C39 C42 N4 176.1(8) . . . . ?
C38 C39 C42 C43 -3.6(14) . . . . ?
C38 C39 C40 C41 -1.7(13) . . . . ?
C50 C48 C47 C46 178.0(10) . . . . ?
C48 C49 C00R N4 -179.1(7) . . . . ?
C48 C49 C00R C45 0.7(12) . . . . ?
C48 C50 C51 C52 -3.1(13) . . . . ?
C48 C47 C46 C45 -0.1(17) . . . . ?
C53 C52 C51 C50 -177.2(9) . . . . ?
C53 C54 C55 C56 -3.5(19) . . . . ?
C26 C23 C22 C21 173.9(9) . . . . ?
C26 C23 C24 C25 -175.3(10) . . . . ?
C42 N4 C00R C49 -176.8(8) . . . . ?
C42 N4 C00R C45 3.4(13) . . . . ?
C42 C39 C38 C37 178.3(8) . . . . ?
C42 C39 C40 C41 179.5(8) . . . . ?
C42 C43 C44 C45 1.0(19) . . . . ?
C35 C36 C37 C38 179.9(8) . . . . ?
C35 C36 C41 C40 178.1(8) . . . . ?
C59 C56 C57 C58 -176.3(9) . . . . ?
C59 C56 C55 C54 177.6(11) . . . . ?
C37 C36 C35 O14 -163.8(8) . . . . ?
C37 C36 C35 O13 16.0(13) . . . . ?
C37 C36 C41 C40 -1.1(13) . . . . ?
C40 C39 C38 C37 -0.4(12) . . . . ?
C40 C39 C42 N4 -5.3(12) . . . . ?
C40 C39 C42 C43 175.1(9) . . . . ?
C56 C57 C58 C53 0.5(15) . . . . ?
C57 C56 C55 C54 -1.2(18) . . . . ?
C41 C36 C35 O14 17.0(12) . . . . ?
C41 C36 C35 O13 -163.2(8) . . . . ?
C41 C36 C37 C38 -0.9(12) . . . . ?
C3 C2 C7 C6 -0.6(13) . . . . ?
C23 C22 C21 C20 0.4(16) . . . . ?
C47 C46 C45 C00R 2.3(18) . . . . ?
C47 C46 C45 C44 -176.4(12) . . . . ?
C51 C52 C53 C58 -33.9(14) . . . . ?
C51 C52 C53 C54 151.1(10) . . . . ?
C51 C50 C48 C49 3.4(13) . . . . ?
C51 C50 C48 C47 -176.4(9) . . . . ?
C58 C53 C54 C55 6.3(16) . . . . ?
C7 C2 C3 C4 -3.8(15) . . . . ?
C54 C53 C58 C57 -4.8(15) . . . . ?
C55 C56 C57 C58 2.6(15) . . . . ?
C22 C23 C24 C25 -1.0(16) . . . . ?
C46 C45 C44 C43 -179.5(12) . . . . ?
C5 C8 C9 C10 -178.1(11) . . . . ?
C6 C5 C4 C3 -7.6(16) . . . . ?
C6 C5 C8 N1 19.2(13) . . . . ?
C6 C5 C8 C9 -163.5(10) . . . . ?
C4 C5 C6 C7 2.9(15) . . . . ?
C4 C5 C8 N1 -160.2(10) . . . . ?
C4 C5 C8 C9 17.0(15) . . . . ?
C20 C25 C24 C23 2.3(18) . . . . ?
C20 C19 C18 C17 -177.7(13) . . . . ?
C21 C20 C25 C24 -2.2(17) . . . . ?
C21 C20 C19 N2 166.1(10) . . . . ?
C21 C20 C19 C18 -11.8(19) . . . . ?
C25 C20 C21 C22 0.8(16) . . . . ?
C25 C20 C19 N2 -13.0(15) . . . . ?
C25 C20 C19 C18 169.1(12) . . . . ?
C19 N2 C16 C12 -175.8(11) . . . . ?
C19 N2 C16 C15 0.4(17) . . . . ?
C19 C20 C21 C22 -178.2(10) . . . . ?
C19 C20 C25 C24 176.9(11) . . . . ?
C19 C18 C17 C15 -1(2) . . . . ?
C8 N1 C12 C16 177.8(10) . . . . ?
C8 N1 C12 C11 -2.6(16) . . . . ?
C8 C5 C6 C7 -176.6(8) . . . . ?
C8 C5 C4 C3 171.8(9) . . . . ?
C8 C9 C10 C11 0(2) . . . . ?
C24 C23 C22 C21 -0.3(15) . . . . ?
C12 N1 C8 C5 179.3(9) . . . . ?
C12 N1 C8 C9 2.2(15) . . . . ?
C12 C16 C15 C14 0.7(19) . . . . ?
C12 C16 C15 C17 179.6(13) . . . . ?
C12 C11 C10 C9 0(2) . . . . ?
C12 C11 C13 C14 -2(3) . . . . ?
C16 N2 C19 C20 177.8(10) . . . . ?
C16 N2 C19 C18 -4.3(17) . . . . ?
C16 C12 C11 C10 -178.7(12) . . . . ?
C16 C12 C11 C13 -1.6(19) . . . . ?
C16 C15 C17 C18 -3(2) . . . . ?
C11 C12 C16 N2 178.5(11) . . . . ?
C11 C12 C16 C15 2.1(17) . . . . ?
C10 C11 C13 C14 175.0(17) . . . . ?
C14 C15 C17 C18 176.0(15) . . . . ?
C15 C14 C13 C11 5(3) . . . . ?
C13 C11 C10 C9 -177.3(15) . . . . ?
C13 C14 C15 C16 -4(3) . . . . ?
C13 C14 C15 C17 176.9(18) . . . . ?
C34 N3 C32 O5 3(2) . . . . ?
C33 N3 C32 O5 -165.9(15) . . . . ?

loop_
_smtbx_masks_void_nr
_smtbx_masks_void_average_x
_smtbx_masks_void_average_y
_smtbx_masks_void_average_z
_smtbx_masks_void_volume
_smtbx_masks_void_count_electrons
_smtbx_masks_void_content
1 -0.775 -0.366 -0.275 3991.3 1175.7 '32 DMF'
